data_4304760
loop_
_publ_author_name
'Michael T. Mock'
'Codrina V. Popescu'
'Glenn P. A. Yap'
'William G. Dougherty'
'Charles G. Riordan'

_publ_section_title
;
Monovalent Iron in a Sulfur-Rich Environment
;
_journal_name_full 'Inorganic Chemistry'
_journal_page_first 1889
_journal_page_last 1891
_journal_paper_doi 10.1021/ic7023378
_journal_volume 47
_journal_year 2008
_chemical_formula_sum 'C27 H53 B Fe P S3'
_chemical_formula_weight 571.50
_chemical_name_systematic
; 
 ? 
;
_space_group_IT_number 14
_symmetry_cell_setting monoclinic
_symmetry_space_group_name_Hall '-P 2ybc'
_symmetry_space_group_name_H-M 'P 1 21/c 1'
_atom_sites_solution_hydrogens geom
_atom_sites_solution_primary direct
_atom_sites_solution_secondary difmap
_audit_creation_method SHELXL-97
_cell_angle_alpha 90.00
_cell_angle_beta 104.310(6)
_cell_angle_gamma 90.00
_cell_formula_units_Z 4
_cell_length_a 14.474(5)
_cell_length_b 11.759(4)
_cell_length_c 19.428(7)
_cell_measurement_reflns_used 982
_cell_measurement_temperature 120(2)
_cell_measurement_theta_max 28.22
_cell_measurement_theta_min 2.35
_cell_volume 3204.0(19)
_computing_cell_refinement 'SAINT (Bruker, 2002)'
_computing_data_collection 'SMART (Bruker, 2002)'
_computing_data_reduction SAINT
_computing_molecular_graphics 'SHELXTL (Sheldrick, 2001)'
_computing_publication_material SHELXTL
_computing_structure_refinement 'SHELXL-97 (Sheldrick, 1997)'
_computing_structure_solution 'SHELXS-97 (Sheldrick, 1990)'
_diffrn_ambient_temperature 120(2)
_diffrn_detector_area_resol_mean 836.6
_diffrn_measured_fraction_theta_full 1.000
_diffrn_measured_fraction_theta_max 0.967
_diffrn_measurement_device_type 'Bruker AXS APEX diffractometer'
_diffrn_measurement_method \w
_diffrn_radiation_monochromator graphite
_diffrn_radiation_source 'fine-focus sealed tube'
_diffrn_radiation_type MoK\a
_diffrn_radiation_wavelength 0.71073
_diffrn_reflns_av_R_equivalents 0.0302
_diffrn_reflns_av_sigmaI/netI 0.0238
_diffrn_reflns_limit_h_max 19
_diffrn_reflns_limit_h_min -19
_diffrn_reflns_limit_k_max 15
_diffrn_reflns_limit_k_min -15
_diffrn_reflns_limit_l_max 25
_diffrn_reflns_limit_l_min -25
_diffrn_reflns_number 36052
_diffrn_reflns_theta_full 25.00
_diffrn_reflns_theta_max 28.28
_diffrn_reflns_theta_min 2.04
_diffrn_standards_decay_% 1
_diffrn_standards_interval_count 0
_diffrn_standards_interval_time 0
_diffrn_standards_number 0
_exptl_absorpt_coefficient_mu 0.730
_exptl_absorpt_correction_T_max 0.9306
_exptl_absorpt_correction_T_min 0.7589
_exptl_absorpt_correction_type multi-scan
_exptl_absorpt_process_details 'SADABS (Sheldrick, 2003)'
_exptl_crystal_colour blue
_exptl_crystal_density_diffrn 1.185
_exptl_crystal_density_method 'not measured'
_exptl_crystal_description block
_exptl_crystal_F_000 1236
_exptl_crystal_size_max 0.40
_exptl_crystal_size_mid 0.20
_exptl_crystal_size_min 0.10
_refine_diff_density_max 0.900
_refine_diff_density_min -0.330
_refine_diff_density_rms 0.069
_refine_ls_extinction_method none
_refine_ls_goodness_of_fit_ref 1.012
_refine_ls_hydrogen_treatment constr
_refine_ls_matrix_type full
_refine_ls_number_parameters 310
_refine_ls_number_reflns 7695
_refine_ls_number_restraints 0
_refine_ls_restrained_S_all 1.012
_refine_ls_R_factor_all 0.0404
_refine_ls_R_factor_gt 0.0345
_refine_ls_shift/su_max 0.001
_refine_ls_shift/su_mean 0.000
_refine_ls_structure_factor_coef Fsqd
_refine_ls_weighting_details 'calc w=1/[\s^2^(Fo^2^)+(0.0537P)^2^+1.4773P] where P=(Fo^2^+2Fc^2^)/3'
_refine_ls_weighting_scheme calc
_refine_ls_wR_factor_gt 0.0904
_refine_ls_wR_factor_ref 0.0961
_reflns_number_gt 6790
_reflns_number_total 7695
_reflns_threshold_expression >2sigma(I)
_cod_data_source_file ic7023378-file001_3.cif
_cod_data_source_block char159
_cod_depositor_comments
;
The following automatic conversions were performed:
'_symmetry_cell_setting' value 'Monoclinic' changed to 'monoclinic'
according to '/home/saulius/struct/CIF-dictionaries/cif_core.dic'
dictionary named 'cif_core.dic' version 2.4.1 from 2010-06-29.

Automatic conversion script
Id: cif_fix_enum 1527 2010-12-29 10:47:43Z saulius 
;
_cod_original_cell_volume 3204(2)
_cod_database_code 4304760

loop_
_symmetry_equiv_pos_as_xyz
'x, y, z'
'-x, y+1/2, -z+1/2'
'-x, -y, -z'
'x, -y-1/2, z-1/2'

loop_
_atom_site_label
_atom_site_type_symbol
_atom_site_fract_x
_atom_site_fract_y
_atom_site_fract_z
_atom_site_U_iso_or_equiv
_atom_site_adp_type
_atom_site_occupancy
_atom_site_symmetry_multiplicity
_atom_site_calc_flag
_atom_site_refinement_flags
_atom_site_disorder_assembly
_atom_site_disorder_group
Fe1 Fe 0.218464(15) 0.235224(19) 0.206813(11) 0.01849(7) Uani 1 1 d . . .
S1 S 0.37401(3) 0.27415(3) 0.19942(2) 0.01889(9) Uani 1 1 d . . .
S2 S 0.14366(3) 0.27907(3) 0.08843(2) 0.01895(9) Uani 1 1 d . . .
S3 S 0.18955(3) 0.40939(3) 0.256544(19) 0.02014(9) Uani 1 1 d . . .
P1 P 0.18525(3) 0.06899(4) 0.25538(2) 0.02457(10) Uani 1 1 d . . .
B1 B 0.26634(12) 0.47853(15) 0.13542(9) 0.0185(3) Uani 1 1 d . . .
C1 C 0.29928(13) 0.59592(15) 0.02727(9) 0.0281(4) Uani 1 1 d . . .
H1A H 0.2744 0.5323 -0.0015 0.034 Uiso 1 1 calc R . .
C2 C 0.33563(14) 0.68622(16) -0.00401(10) 0.0337(4) Uani 1 1 d . . .
H2A H 0.3344 0.6838 -0.0531 0.040 Uiso 1 1 calc R . .
C3 C 0.37353(14) 0.77965(15) 0.03652(10) 0.0337(4) Uani 1 1 d . . .
H3A H 0.3995 0.8413 0.0159 0.040 Uiso 1 1 calc R . .
C4 C 0.37290(15) 0.78172(15) 0.10748(10) 0.0343(4) Uani 1 1 d . . .
H4A H 0.3984 0.8454 0.1360 0.041 Uiso 1 1 calc R . .
C5 C 0.33503(13) 0.69092(14) 0.13741(9) 0.0270(3) Uani 1 1 d . . .
H5A H 0.3347 0.6951 0.1862 0.032 Uiso 1 1 calc R . .
C6 C 0.29749(11) 0.59392(13) 0.09904(8) 0.0199(3) Uani 1 1 d . . .
C7 C 0.35684(11) 0.39182(13) 0.13632(8) 0.0207(3) Uani 1 1 d . . .
H7A H 0.4161 0.4376 0.1465 0.025 Uiso 1 1 calc R . .
H7B H 0.3482 0.3596 0.0881 0.025 Uiso 1 1 calc R . .
C8 C 0.16391(11) 0.43199(13) 0.08512(8) 0.0224(3) Uani 1 1 d . . .
H8A H 0.1605 0.4534 0.0353 0.027 Uiso 1 1 calc R . .
H8B H 0.1114 0.4718 0.0995 0.027 Uiso 1 1 calc R . .
C9 C 0.25612(11) 0.51084(13) 0.21625(8) 0.0216(3) Uani 1 1 d . . .
H9A H 0.2247 0.5860 0.2142 0.026 Uiso 1 1 calc R . .
H9B H 0.3210 0.5185 0.2478 0.026 Uiso 1 1 calc R . .
C10 C 0.43972(11) 0.16616(14) 0.16070(8) 0.0224(3) Uani 1 1 d . . .
C11 C 0.46559(12) 0.07309(14) 0.21681(9) 0.0267(3) Uani 1 1 d . . .
H11A H 0.5018 0.0133 0.2000 0.040 Uiso 1 1 calc R . .
H11B H 0.4072 0.0406 0.2255 0.040 Uiso 1 1 calc R . .
H11C H 0.5045 0.1055 0.2610 0.040 Uiso 1 1 calc R . .
C12 C 0.37725(14) 0.11815(15) 0.09181(9) 0.0320(4) Uani 1 1 d . . .
H12A H 0.4137 0.0623 0.0719 0.048 Uiso 1 1 calc R . .
H12B H 0.3567 0.1800 0.0577 0.048 Uiso 1 1 calc R . .
H12C H 0.3211 0.0812 0.1016 0.048 Uiso 1 1 calc R . .
C13 C 0.52941(13) 0.22144(15) 0.14761(11) 0.0318(4) Uani 1 1 d . . .
H13A H 0.5673 0.1640 0.1304 0.048 Uiso 1 1 calc R . .
H13B H 0.5673 0.2541 0.1921 0.048 Uiso 1 1 calc R . .
H13C H 0.5112 0.2817 0.1120 0.048 Uiso 1 1 calc R . .
C14 C 0.01269(11) 0.26302(13) 0.05301(8) 0.0205(3) Uani 1 1 d . . .
C15 C -0.01552(12) 0.31625(15) -0.02061(9) 0.0284(4) Uani 1 1 d . . .
H15A H -0.0842 0.3065 -0.0405 0.043 Uiso 1 1 calc R . .
H15B H 0.0195 0.2791 -0.0515 0.043 Uiso 1 1 calc R . .
H15C H -0.0001 0.3975 -0.0172 0.043 Uiso 1 1 calc R . .
C16 C -0.00538(12) 0.13531(14) 0.04691(9) 0.0270(3) Uani 1 1 d . . .
H16A H -0.0735 0.1213 0.0270 0.040 Uiso 1 1 calc R . .
H16B H 0.0145 0.1005 0.0941 0.040 Uiso 1 1 calc R . .
H16C H 0.0312 0.1020 0.0157 0.040 Uiso 1 1 calc R . .
C17 C -0.04123(12) 0.31712(17) 0.10247(10) 0.0323(4) Uani 1 1 d . . .
H17A H -0.1098 0.3052 0.0835 0.049 Uiso 1 1 calc R . .
H17B H -0.0277 0.3989 0.1062 0.049 Uiso 1 1 calc R . .
H17C H -0.0209 0.2822 0.1496 0.049 Uiso 1 1 calc R . .
C18 C 0.23237(11) 0.43873(15) 0.35324(8) 0.0243(3) Uani 1 1 d . . .
C19 C 0.16795(13) 0.36971(17) 0.38928(9) 0.0327(4) Uani 1 1 d . . .
H19A H 0.1866 0.3833 0.4406 0.049 Uiso 1 1 calc R . .
H19B H 0.1745 0.2886 0.3799 0.049 Uiso 1 1 calc R . .
H19C H 0.1015 0.3930 0.3704 0.049 Uiso 1 1 calc R . .
C20 C 0.33606(12) 0.40144(18) 0.38061(9) 0.0332(4) Uani 1 1 d . . .
H20A H 0.3585 0.4213 0.4310 0.050 Uiso 1 1 calc R . .
H20B H 0.3756 0.4401 0.3535 0.050 Uiso 1 1 calc R . .
H20C H 0.3407 0.3190 0.3750 0.050 Uiso 1 1 calc R . .
C21 C 0.22048(13) 0.56511(16) 0.36608(10) 0.0312(4) Uani 1 1 d . . .
H21A H 0.2380 0.5804 0.4173 0.047 Uiso 1 1 calc R . .
H21B H 0.1539 0.5871 0.3462 0.047 Uiso 1 1 calc R . .
H21C H 0.2619 0.6091 0.3430 0.047 Uiso 1 1 calc R . .
C22 C 0.24475(13) 0.04243(17) 0.34950(9) 0.0331(4) Uani 1 1 d . . .
H22A H 0.2224 0.0997 0.3791 0.040 Uiso 1 1 calc R . .
H22B H 0.2251 -0.0333 0.3630 0.040 Uiso 1 1 calc R . .
C23 C 0.35349(14) 0.04667(19) 0.36630(10) 0.0388(4) Uani 1 1 d . . .
H23A H 0.3797 0.0377 0.4176 0.058 Uiso 1 1 calc R . .
H23B H 0.3737 0.1200 0.3510 0.058 Uiso 1 1 calc R . .
H23C H 0.3768 -0.0149 0.3411 0.058 Uiso 1 1 calc R . .
C24 C 0.05980(13) 0.04348(18) 0.25637(10) 0.0350(4) Uani 1 1 d . . .
H24A H 0.0211 0.0391 0.2067 0.042 Uiso 1 1 calc R . .
H24B H 0.0554 -0.0312 0.2789 0.042 Uiso 1 1 calc R . .
C25 C 0.01701(15) 0.1332(2) 0.29523(11) 0.0469(6) Uani 1 1 d . . .
H25A H -0.0503 0.1157 0.2911 0.070 Uiso 1 1 calc R . .
H25B H 0.0223 0.2080 0.2742 0.070 Uiso 1 1 calc R . .
H25C H 0.0514 0.1341 0.3455 0.070 Uiso 1 1 calc R . .
C26 C 0.21061(14) -0.06828(16) 0.21623(11) 0.0364(4) Uani 1 1 d . . .
H26A H 0.2801 -0.0732 0.2206 0.044 Uiso 1 1 calc R . .
H26B H 0.1934 -0.1310 0.2447 0.044 Uiso 1 1 calc R . .
C27 C 0.15999(16) -0.0868(2) 0.14013(13) 0.0490(5) Uani 1 1 d . . .
H27A H 0.1825 -0.1576 0.1232 0.074 Uiso 1 1 calc R . .
H27B H 0.1731 -0.0230 0.1115 0.074 Uiso 1 1 calc R . .
H27C H 0.0912 -0.0920 0.1358 0.074 Uiso 1 1 calc R . .

loop_
_atom_site_aniso_label
_atom_site_aniso_U_11
_atom_site_aniso_U_22
_atom_site_aniso_U_33
_atom_site_aniso_U_23
_atom_site_aniso_U_13
_atom_site_aniso_U_12
Fe1 0.01730(12) 0.02100(12) 0.01762(12) 0.00204(8) 0.00516(9) -0.00040(8)
S1 0.01757(18) 0.01964(18) 0.01993(18) 0.00111(13) 0.00550(14) 0.00146(13)
S2 0.01791(18) 0.01943(18) 0.01928(18) 0.00117(13) 0.00415(14) -0.00002(13)
S3 0.01883(18) 0.02415(19) 0.01853(18) -0.00071(14) 0.00672(14) -0.00015(14)
P1 0.0272(2) 0.0259(2) 0.0209(2) 0.00333(15) 0.00651(16) -0.00600(16)
B1 0.0186(7) 0.0189(8) 0.0185(7) 0.0009(6) 0.0053(6) 0.0003(6)
C1 0.0343(9) 0.0254(8) 0.0258(8) -0.0012(6) 0.0097(7) -0.0086(7)
C2 0.0467(11) 0.0315(9) 0.0254(9) 0.0020(7) 0.0136(8) -0.0085(8)
C3 0.0422(11) 0.0235(8) 0.0369(10) 0.0056(7) 0.0129(8) -0.0079(7)
C4 0.0474(11) 0.0203(8) 0.0349(10) -0.0026(7) 0.0094(8) -0.0087(7)
C5 0.0357(9) 0.0222(8) 0.0234(8) 0.0009(6) 0.0080(7) -0.0014(7)
C6 0.0186(7) 0.0192(7) 0.0218(7) 0.0020(6) 0.0046(6) 0.0018(5)
C7 0.0218(7) 0.0196(7) 0.0226(7) 0.0033(6) 0.0089(6) 0.0012(6)
C8 0.0229(7) 0.0190(7) 0.0241(8) 0.0030(6) 0.0036(6) -0.0018(6)
C9 0.0215(7) 0.0222(7) 0.0225(7) -0.0001(6) 0.0082(6) -0.0004(6)
C10 0.0210(7) 0.0221(7) 0.0255(8) 0.0012(6) 0.0082(6) 0.0046(6)
C11 0.0242(8) 0.0220(8) 0.0344(9) 0.0042(7) 0.0082(7) 0.0043(6)
C12 0.0403(10) 0.0266(9) 0.0283(9) -0.0046(7) 0.0066(7) 0.0067(7)
C13 0.0249(8) 0.0302(9) 0.0450(11) 0.0079(8) 0.0175(8) 0.0060(7)
C14 0.0170(7) 0.0216(7) 0.0222(8) -0.0016(6) 0.0037(6) -0.0007(5)
C15 0.0288(8) 0.0259(8) 0.0257(8) 0.0028(7) -0.0025(6) -0.0022(7)
C16 0.0283(8) 0.0222(8) 0.0294(8) -0.0001(6) 0.0051(7) -0.0052(6)
C17 0.0232(8) 0.0382(10) 0.0381(10) -0.0123(8) 0.0122(7) -0.0020(7)
C18 0.0246(8) 0.0313(9) 0.0189(7) -0.0020(6) 0.0091(6) -0.0021(6)
C19 0.0353(9) 0.0421(10) 0.0242(8) -0.0001(7) 0.0142(7) -0.0066(8)
C20 0.0281(9) 0.0479(11) 0.0226(8) 0.0019(7) 0.0044(7) 0.0015(8)
C21 0.0323(9) 0.0344(9) 0.0296(9) -0.0092(7) 0.0125(7) -0.0041(7)
C22 0.0391(10) 0.0356(10) 0.0238(8) 0.0086(7) 0.0063(7) -0.0039(8)
C23 0.0399(10) 0.0433(11) 0.0305(9) 0.0084(8) 0.0036(8) -0.0012(9)
C24 0.0331(9) 0.0457(11) 0.0278(9) 0.0013(8) 0.0105(7) -0.0166(8)
C25 0.0337(10) 0.0721(16) 0.0401(11) -0.0156(10) 0.0190(9) -0.0180(10)
C26 0.0401(10) 0.0290(9) 0.0410(11) -0.0040(8) 0.0119(8) -0.0074(8)
C27 0.0416(12) 0.0444(12) 0.0561(14) -0.0119(10) 0.0026(10) 0.0050(9)

loop_
_atom_type_symbol
_atom_type_description
_atom_type_scat_dispersion_real
_atom_type_scat_dispersion_imag
_atom_type_scat_source
C C 0.0033 0.0016 'International Tables Vol C Tables 4.2.6.8 and 6.1.1.4'
H H 0.0000 0.0000 'International Tables Vol C Tables 4.2.6.8 and 6.1.1.4'
B B 0.0013 0.0007 'International Tables Vol C Tables 4.2.6.8 and 6.1.1.4'
P P 0.1023 0.0942 'International Tables Vol C Tables 4.2.6.8 and 6.1.1.4'
S S 0.1246 0.1234 'International Tables Vol C Tables 4.2.6.8 and 6.1.1.4'
Fe Fe 0.3463 0.8444 'International Tables Vol C Tables 4.2.6.8 and 6.1.1.4'

loop_
_geom_angle_atom_site_label_1
_geom_angle_atom_site_label_2
_geom_angle_atom_site_label_3
_geom_angle
_geom_angle_site_symmetry_1
_geom_angle_site_symmetry_3
_geom_angle_publ_flag
P1 Fe1 S1 119.993(17) . . ?
P1 Fe1 S2 120.169(19) . . ?
S1 Fe1 S2 96.60(2) . . ?
P1 Fe1 S3 120.15(3) . . ?
S1 Fe1 S3 97.29(2) . . ?
S2 Fe1 S3 97.23(2) . . ?
C7 S1 C10 104.19(7) . . ?
C7 S1 Fe1 102.51(5) . . ?
C10 S1 Fe1 119.31(6) . . ?
C8 S2 C14 104.17(7) . . ?
C8 S2 Fe1 102.24(5) . . ?
C14 S2 Fe1 121.47(5) . . ?
C9 S3 C18 103.44(7) . . ?
C9 S3 Fe1 103.12(6) . . ?
C18 S3 Fe1 121.96(6) . . ?
C24 P1 C22 100.46(9) . . ?
C24 P1 C26 99.06(9) . . ?
C22 P1 C26 99.64(9) . . ?
C24 P1 Fe1 116.99(7) . . ?
C22 P1 Fe1 117.52(6) . . ?
C26 P1 Fe1 119.56(7) . . ?
C6 B1 C8 108.67(12) . . ?
C6 B1 C7 102.26(12) . . ?
C8 B1 C7 113.17(13) . . ?
C6 B1 C9 108.45(12) . . ?
C8 B1 C9 111.02(12) . . ?
C7 B1 C9 112.75(12) . . ?
C2 C1 C6 123.37(16) . . ?
C2 C1 H1A 118.3 . . ?
C6 C1 H1A 118.3 . . ?
C3 C2 C1 119.83(17) . . ?
C3 C2 H2A 120.1 . . ?
C1 C2 H2A 120.1 . . ?
C4 C3 C2 118.85(16) . . ?
C4 C3 H3A 120.6 . . ?
C2 C3 H3A 120.6 . . ?
C3 C4 C5 120.27(17) . . ?
C3 C4 H4A 119.9 . . ?
C5 C4 H4A 119.9 . . ?
C4 C5 C6 123.02(16) . . ?
C4 C5 H5A 118.5 . . ?
C6 C5 H5A 118.5 . . ?
C5 C6 C1 114.64(14) . . ?
C5 C6 B1 123.81(14) . . ?
C1 C6 B1 121.08(14) . . ?
B1 C7 S1 116.73(10) . . ?
B1 C7 H7A 108.1 . . ?
S1 C7 H7A 108.1 . . ?
B1 C7 H7B 108.1 . . ?
S1 C7 H7B 108.1 . . ?
H7A C7 H7B 107.3 . . ?
B1 C8 S2 115.68(10) . . ?
B1 C8 H8A 108.4 . . ?
S2 C8 H8A 108.4 . . ?
B1 C8 H8B 108.4 . . ?
S2 C8 H8B 108.4 . . ?
H8A C8 H8B 107.4 . . ?
B1 C9 S3 115.87(11) . . ?
B1 C9 H9A 108.3 . . ?
S3 C9 H9A 108.3 . . ?
B1 C9 H9B 108.3 . . ?
S3 C9 H9B 108.3 . . ?
H9A C9 H9B 107.4 . . ?
C11 C10 C12 110.43(14) . . ?
C11 C10 C13 110.83(14) . . ?
C12 C10 C13 110.80(15) . . ?
C11 C10 S1 105.16(11) . . ?
C12 C10 S1 110.92(11) . . ?
C13 C10 S1 108.56(12) . . ?
C10 C11 H11A 109.5 . . ?
C10 C11 H11B 109.5 . . ?
H11A C11 H11B 109.5 . . ?
C10 C11 H11C 109.5 . . ?
H11A C11 H11C 109.5 . . ?
H11B C11 H11C 109.5 . . ?
C10 C12 H12A 109.5 . . ?
C10 C12 H12B 109.5 . . ?
H12A C12 H12B 109.5 . . ?
C10 C12 H12C 109.5 . . ?
H12A C12 H12C 109.5 . . ?
H12B C12 H12C 109.5 . . ?
C10 C13 H13A 109.5 . . ?
C10 C13 H13B 109.5 . . ?
H13A C13 H13B 109.5 . . ?
C10 C13 H13C 109.5 . . ?
H13A C13 H13C 109.5 . . ?
H13B C13 H13C 109.5 . . ?
C17 C14 C15 111.21(14) . . ?
C17 C14 C16 110.90(14) . . ?
C15 C14 C16 109.35(13) . . ?
C17 C14 S2 111.07(11) . . ?
C15 C14 S2 108.56(11) . . ?
C16 C14 S2 105.58(11) . . ?
C14 C15 H15A 109.5 . . ?
C14 C15 H15B 109.5 . . ?
H15A C15 H15B 109.5 . . ?
C14 C15 H15C 109.5 . . ?
H15A C15 H15C 109.5 . . ?
H15B C15 H15C 109.5 . . ?
C14 C16 H16A 109.5 . . ?
C14 C16 H16B 109.5 . . ?
H16A C16 H16B 109.5 . . ?
C14 C16 H16C 109.5 . . ?
H16A C16 H16C 109.5 . . ?
H16B C16 H16C 109.5 . . ?
C14 C17 H17A 109.5 . . ?
C14 C17 H17B 109.5 . . ?
H17A C17 H17B 109.5 . . ?
C14 C17 H17C 109.5 . . ?
H17A C17 H17C 109.5 . . ?
H17B C17 H17C 109.5 . . ?
C21 C18 C19 109.65(14) . . ?
C21 C18 C20 111.35(15) . . ?
C19 C18 C20 110.24(15) . . ?
C21 C18 S3 108.87(12) . . ?
C19 C18 S3 105.98(12) . . ?
C20 C18 S3 110.60(11) . . ?
C18 C19 H19A 109.5 . . ?
C18 C19 H19B 109.5 . . ?
H19A C19 H19B 109.5 . . ?
C18 C19 H19C 109.5 . . ?
H19A C19 H19C 109.5 . . ?
H19B C19 H19C 109.5 . . ?
C18 C20 H20A 109.5 . . ?
C18 C20 H20B 109.5 . . ?
H20A C20 H20B 109.5 . . ?
C18 C20 H20C 109.5 . . ?
H20A C20 H20C 109.5 . . ?
H20B C20 H20C 109.5 . . ?
C18 C21 H21A 109.5 . . ?
C18 C21 H21B 109.5 . . ?
H21A C21 H21B 109.5 . . ?
C18 C21 H21C 109.5 . . ?
H21A C21 H21C 109.5 . . ?
H21B C21 H21C 109.5 . . ?
C23 C22 P1 114.22(13) . . ?
C23 C22 H22A 108.7 . . ?
P1 C22 H22A 108.7 . . ?
C23 C22 H22B 108.7 . . ?
P1 C22 H22B 108.7 . . ?
H22A C22 H22B 107.6 . . ?
C22 C23 H23A 109.5 . . ?
C22 C23 H23B 109.5 . . ?
H23A C23 H23B 109.5 . . ?
C22 C23 H23C 109.5 . . ?
H23A C23 H23C 109.5 . . ?
H23B C23 H23C 109.5 . . ?
C25 C24 P1 114.60(13) . . ?
C25 C24 H24A 108.6 . . ?
P1 C24 H24A 108.6 . . ?
C25 C24 H24B 108.6 . . ?
P1 C24 H24B 108.6 . . ?
H24A C24 H24B 107.6 . . ?
C24 C25 H25A 109.5 . . ?
C24 C25 H25B 109.5 . . ?
H25A C25 H25B 109.5 . . ?
C24 C25 H25C 109.5 . . ?
H25A C25 H25C 109.5 . . ?
H25B C25 H25C 109.5 . . ?
C27 C26 P1 115.66(15) . . ?
C27 C26 H26A 108.4 . . ?
P1 C26 H26A 108.4 . . ?
C27 C26 H26B 108.4 . . ?
P1 C26 H26B 108.4 . . ?
H26A C26 H26B 107.4 . . ?
C26 C27 H27A 109.5 . . ?
C26 C27 H27B 109.5 . . ?
H27A C27 H27B 109.5 . . ?
C26 C27 H27C 109.5 . . ?
H27A C27 H27C 109.5 . . ?
H27B C27 H27C 109.5 . . ?

loop_
_geom_bond_atom_site_label_1
_geom_bond_atom_site_label_2
_geom_bond_distance
_geom_bond_site_symmetry_2
_geom_bond_publ_flag
Fe1 P1 2.2731(8) . ?
Fe1 S1 2.3365(9) . ?
Fe1 S2 2.3446(9) . ?
Fe1 S3 2.3458(8) . ?
S1 C7 1.8245(16) . ?
S1 C10 1.8538(16) . ?
S2 C8 1.8256(17) . ?
S2 C14 1.8596(17) . ?
S3 C9 1.8267(16) . ?
S3 C18 1.8593(17) . ?
P1 C24 1.8453(19) . ?
P1 C22 1.8451(19) . ?
P1 C26 1.859(2) . ?
B1 C6 1.644(2) . ?
B1 C8 1.654(2) . ?
B1 C7 1.657(2) . ?
B1 C9 1.657(2) . ?
C1 C2 1.390(2) . ?
C1 C6 1.401(2) . ?
C1 H1A 0.9500 . ?
C2 C3 1.384(3) . ?
C2 H2A 0.9500 . ?
C3 C4 1.381(3) . ?
C3 H3A 0.9500 . ?
C4 C5 1.391(2) . ?
C4 H4A 0.9500 . ?
C5 C6 1.397(2) . ?
C5 H5A 0.9500 . ?
C7 H7A 0.9900 . ?
C7 H7B 0.9900 . ?
C8 H8A 0.9900 . ?
C8 H8B 0.9900 . ?
C9 H9A 0.9900 . ?
C9 H9B 0.9900 . ?
C10 C11 1.525(2) . ?
C10 C12 1.526(2) . ?
C10 C13 1.528(2) . ?
C11 H11A 0.9800 . ?
C11 H11B 0.9800 . ?
C11 H11C 0.9800 . ?
C12 H12A 0.9800 . ?
C12 H12B 0.9800 . ?
C12 H12C 0.9800 . ?
C13 H13A 0.9800 . ?
C13 H13B 0.9800 . ?
C13 H13C 0.9800 . ?
C14 C17 1.519(2) . ?
C14 C15 1.522(2) . ?
C14 C16 1.524(2) . ?
C15 H15A 0.9800 . ?
C15 H15B 0.9800 . ?
C15 H15C 0.9800 . ?
C16 H16A 0.9800 . ?
C16 H16B 0.9800 . ?
C16 H16C 0.9800 . ?
C17 H17A 0.9800 . ?
C17 H17B 0.9800 . ?
C17 H17C 0.9800 . ?
C18 C21 1.524(2) . ?
C18 C19 1.530(2) . ?
C18 C20 1.527(2) . ?
C19 H19A 0.9800 . ?
C19 H19B 0.9800 . ?
C19 H19C 0.9800 . ?
C20 H20A 0.9800 . ?
C20 H20B 0.9800 . ?
C20 H20C 0.9800 . ?
C21 H21A 0.9800 . ?
C21 H21B 0.9800 . ?
C21 H21C 0.9800 . ?
C22 C23 1.527(3) . ?
C22 H22A 0.9900 . ?
C22 H22B 0.9900 . ?
C23 H23A 0.9800 . ?
C23 H23B 0.9800 . ?
C23 H23C 0.9800 . ?
C24 C25 1.516(3) . ?
C24 H24A 0.9900 . ?
C24 H24B 0.9900 . ?
C25 H25A 0.9800 . ?
C25 H25B 0.9800 . ?
C25 H25C 0.9800 . ?
C26 C27 1.495(3) . ?
C26 H26A 0.9900 . ?
C26 H26B 0.9900 . ?
C27 H27A 0.9800 . ?
C27 H27B 0.9800 . ?
C27 H27C 0.9800 . ?

loop_
_geom_torsion_atom_site_label_1
_geom_torsion_atom_site_label_2
_geom_torsion_atom_site_label_3
_geom_torsion_atom_site_label_4
_geom_torsion
_geom_torsion_site_symmetry_1
_geom_torsion_site_symmetry_2
_geom_torsion_site_symmetry_3
_geom_torsion_site_symmetry_4
_geom_torsion_publ_flag
P1 Fe1 S1 C7 164.61(5) . . . . ?
S2 Fe1 S1 C7 34.00(5) . . . . ?
S3 Fe1 S1 C7 -64.20(6) . . . . ?
P1 Fe1 S1 C10 50.24(7) . . . . ?
S2 Fe1 S1 C10 -80.37(6) . . . . ?
S3 Fe1 S1 C10 -178.57(6) . . . . ?
P1 Fe1 S2 C8 162.87(6) . . . . ?
S1 Fe1 S2 C8 -66.63(6) . . . . ?
S3 Fe1 S2 C8 31.62(6) . . . . ?
P1 Fe1 S2 C14 47.63(6) . . . . ?
S1 Fe1 S2 C14 178.12(6) . . . . ?
S3 Fe1 S2 C14 -83.62(6) . . . . ?
P1 Fe1 S3 C9 165.03(5) . . . . ?
S1 Fe1 S3 C9 33.94(5) . . . . ?
S2 Fe1 S3 C9 -63.70(6) . . . . ?
P1 Fe1 S3 C18 49.77(7) . . . . ?
S1 Fe1 S3 C18 -81.32(6) . . . . ?
S2 Fe1 S3 C18 -178.96(6) . . . . ?
S1 Fe1 P1 C24 -178.08(7) . . . . ?
S2 Fe1 P1 C24 -58.81(7) . . . . ?
S3 Fe1 P1 C24 61.60(7) . . . . ?
S1 Fe1 P1 C22 62.24(8) . . . . ?
S2 Fe1 P1 C22 -178.48(7) . . . . ?
S3 Fe1 P1 C22 -58.08(8) . . . . ?
S1 Fe1 P1 C26 -58.61(8) . . . . ?
S2 Fe1 P1 C26 60.67(8) . . . . ?
S3 Fe1 P1 C26 -178.93(7) . . . . ?
C6 C1 C2 C3 0.8(3) . . . . ?
C1 C2 C3 C4 -1.1(3) . . . . ?
C2 C3 C4 C5 0.3(3) . . . . ?
C3 C4 C5 C6 0.9(3) . . . . ?
C4 C5 C6 C1 -1.1(3) . . . . ?
C4 C5 C6 B1 171.06(16) . . . . ?
C2 C1 C6 C5 0.3(3) . . . . ?
C2 C1 C6 B1 -172.13(16) . . . . ?
C8 B1 C6 C5 137.55(16) . . . . ?
C7 B1 C6 C5 -102.55(17) . . . . ?
C9 B1 C6 C5 16.8(2) . . . . ?
C8 B1 C6 C1 -50.75(19) . . . . ?
C7 B1 C6 C1 69.15(17) . . . . ?
C9 B1 C6 C1 -171.54(14) . . . . ?
C6 B1 C7 S1 158.72(10) . . . . ?
C8 B1 C7 S1 -84.58(15) . . . . ?
C9 B1 C7 S1 42.48(16) . . . . ?
C10 S1 C7 B1 155.95(11) . . . . ?
Fe1 S1 C7 B1 30.96(12) . . . . ?
C6 B1 C8 S2 151.88(11) . . . . ?
C7 B1 C8 S2 39.03(16) . . . . ?
C9 B1 C8 S2 -88.93(14) . . . . ?
C14 S2 C8 B1 161.56(11) . . . . ?
Fe1 S2 C8 B1 34.28(12) . . . . ?
C6 B1 C9 S3 162.74(10) . . . . ?
C8 B1 C9 S3 43.42(16) . . . . ?
C7 B1 C9 S3 -84.76(14) . . . . ?
C18 S3 C9 B1 158.27(11) . . . . ?
Fe1 S3 C9 B1 30.35(12) . . . . ?
C7 S1 C10 C11 173.28(11) . . . . ?
Fe1 S1 C10 C11 -73.25(11) . . . . ?
C7 S1 C10 C12 -67.34(13) . . . . ?
Fe1 S1 C10 C12 46.13(13) . . . . ?
C7 S1 C10 C13 54.62(13) . . . . ?
Fe1 S1 C10 C13 168.09(10) . . . . ?
C8 S2 C14 C17 -66.12(14) . . . . ?
Fe1 S2 C14 C17 48.13(14) . . . . ?
C8 S2 C14 C15 56.44(12) . . . . ?
Fe1 S2 C14 C15 170.70(9) . . . . ?
C8 S2 C14 C16 173.60(11) . . . . ?
Fe1 S2 C14 C16 -72.15(12) . . . . ?
C9 S3 C18 C21 53.37(13) . . . . ?
Fe1 S3 C18 C21 168.47(9) . . . . ?
C9 S3 C18 C19 171.24(12) . . . . ?
Fe1 S3 C18 C19 -73.66(13) . . . . ?
C9 S3 C18 C20 -69.28(14) . . . . ?
Fe1 S3 C18 C20 45.82(14) . . . . ?
C24 P1 C22 C23 175.02(15) . . . . ?
C26 P1 C22 C23 73.84(16) . . . . ?
Fe1 P1 C22 C23 -56.92(17) . . . . ?
C22 P1 C24 C25 70.18(17) . . . . ?
C26 P1 C24 C25 171.83(16) . . . . ?
Fe1 P1 C24 C25 -58.24(16) . . . . ?
C24 P1 C26 C27 68.62(17) . . . . ?
C22 P1 C26 C27 170.95(16) . . . . ?
Fe1 P1 C26 C27 -59.60(18) . . . . ?
